data_7053545
loop_
_publ_author_name
'Fukazawa, Aiko'
'Ichihashi, Yasunori'
'Yamaguchi, Shigehiro'

_publ_section_title
;
 Intense fluorescence of 1-aryl-2,3,4,5-tetraphenylphosphole oxides in the
 crystalline state
;
_journal_issue 8
_journal_name_full 'New Journal of Chemistry'
_journal_page_first 1537
_journal_paper_doi 10.1039/c0nj00155d
_journal_volume 34
_journal_year 2010
_chemical_formula_sum 'C43 H43 O P'
_chemical_formula_weight 606.74
_chemical_melting_point 210
_chemical_name_common
;2,3,4,5-tetraphenyl-1-(2',4',6'-triisopropylphenyl)-1H-
phosphole-1-oxide
;
_chemical_name_systematic
;
2,3,4,5-tetraphenyl-1-(2',4',6'-triisopropylphenyl)-1H-phosphole-1-oxide
;
_space_group_IT_number 19
_symmetry_cell_setting orthorhombic
_symmetry_space_group_name_Hall 'P 2ac 2ab'
_symmetry_space_group_name_H-M 'P 21 21 21'
_atom_sites_solution_hydrogens geom
_atom_sites_solution_primary direct
_atom_sites_solution_secondary difmap
_audit_creation_method SHELXL-97
_cell_angle_alpha 90.00
_cell_angle_beta 90.00
_cell_angle_gamma 90.00
_cell_formula_units_Z 4
_cell_length_a 9.153(3)
_cell_length_b 10.506(4)
_cell_length_c 35.335(12)
_cell_measurement_temperature 100(2)
_cell_volume 3398(2)
_computing_cell_refinement 'CrystalClear 1.3.5 (Rigaku Corp)'
_computing_data_collection 'CrystalClear 1.3.5 (Rigaku Corp)'
_computing_data_reduction 'CrystalClear 1.3.5 (Rigaku Corp)'
_computing_molecular_graphics 'ORTEP 3 for windows'
_computing_publication_material 'SHELXL-97 (Sheldrick, 1997)'
_computing_structure_refinement 'SHELXL-97 (Sheldrick, 1997)'
_computing_structure_solution SIR97
_diffrn_ambient_temperature 100(2)
_diffrn_measured_fraction_theta_full 0.999
_diffrn_measured_fraction_theta_max 0.999
_diffrn_radiation_monochromator graphite
_diffrn_radiation_source 'rotation-anode X-ray tube'
_diffrn_radiation_type MoK\a
_diffrn_radiation_wavelength 0.71070
_diffrn_reflns_av_R_equivalents 0.0374
_diffrn_reflns_av_sigmaI/netI 0.0299
_diffrn_reflns_limit_h_max 10
_diffrn_reflns_limit_h_min -10
_diffrn_reflns_limit_k_max 12
_diffrn_reflns_limit_k_min -12
_diffrn_reflns_limit_l_max 41
_diffrn_reflns_limit_l_min -42
_diffrn_reflns_number 28731
_diffrn_reflns_theta_full 25.00
_diffrn_reflns_theta_max 25.00
_diffrn_reflns_theta_min 2.02
_exptl_absorpt_coefficient_mu 0.113
_exptl_absorpt_correction_T_max 0.9943
_exptl_absorpt_correction_T_min 0.9832
_exptl_absorpt_correction_type multi-scan
_exptl_crystal_colour yellow
_exptl_crystal_density_diffrn 1.186
_exptl_crystal_density_method 'not measured'
_exptl_crystal_description block
_exptl_crystal_F_000 1296
_exptl_crystal_size_max 0.15
_exptl_crystal_size_mid 0.05
_exptl_crystal_size_min 0.05
_refine_diff_density_max 0.257
_refine_diff_density_min -0.207
_refine_diff_density_rms 0.033
_refine_ls_abs_structure_details 'Flack H D (1983), Acta Cryst. A39, 876-881'
_refine_ls_abs_structure_Flack 0.07(7)
_refine_ls_extinction_method none
_refine_ls_goodness_of_fit_ref 1.086
_refine_ls_hydrogen_treatment constr
_refine_ls_matrix_type full
_refine_ls_number_parameters 413
_refine_ls_number_reflns 5979
_refine_ls_number_restraints 0
_refine_ls_restrained_S_all 1.086
_refine_ls_R_factor_all 0.0326
_refine_ls_R_factor_gt 0.0311
_refine_ls_shift/su_max 0.001
_refine_ls_shift/su_mean 0.000
_refine_ls_structure_factor_coef Fsqd
_refine_ls_weighting_details 'calc w=1/[\s^2^(Fo^2^)+(0.0287P)^2^+0.9561P] where P=(Fo^2^+2Fc^2^)/3'
_refine_ls_weighting_scheme calc
_refine_ls_wR_factor_gt 0.0712
_refine_ls_wR_factor_ref 0.0722
_reflns_number_gt 5813
_reflns_number_total 5979
_reflns_threshold_expression >2sigma(I)
_cod_data_source_file c0nj00155d.txt
_cod_data_source_block cmpd3rev
_cod_original_cell_volume 3398.1(19)
_cod_original_sg_symbol_H-M P212121
_cod_database_code 7053545

loop_
_symmetry_equiv_pos_as_xyz
'x, y, z'
'-x+1/2, -y, z+1/2'
'x+1/2, -y+1/2, -z'
'-x, y+1/2, -z+1/2'

loop_
_atom_site_label
_atom_site_type_symbol
_atom_site_fract_x
_atom_site_fract_y
_atom_site_fract_z
_atom_site_U_iso_or_equiv
_atom_site_adp_type
_atom_site_occupancy
_atom_site_symmetry_multiplicity
_atom_site_calc_flag
_atom_site_refinement_flags
P1 P 0.85590(4) 0.40990(4) 0.376531(12) 0.01286(10) Uani 1 1 d .
C1 C 0.75379(18) 0.33597(16) 0.41462(5) 0.0141(3) Uani 1 1 d .
C2 C 0.74709(18) 0.41828(16) 0.44421(4) 0.0134(3) Uani 1 1 d .
C3 C 0.80522(18) 0.54945(16) 0.43556(5) 0.0135(4) Uani 1 1 d .
C4 C 0.85459(18) 0.56520(15) 0.39953(4) 0.0140(3) Uani 1 1 d .
O1 O 1.00890(12) 0.36432(11) 0.37335(3) 0.0176(3) Uani 1 1 d .
C5 C 0.68450(18) 0.21039(16) 0.41027(4) 0.0140(4) Uani 1 1 d .
C6 C 0.75308(18) 0.11414(16) 0.38951(4) 0.0161(4) Uani 1 1 d .
H1 H 0.8492 0.1271 0.3802 0.019 Uiso 1 1 calc R
C7 C 0.68223(19) -0.00016(16) 0.38241(5) 0.0182(4) Uani 1 1 d .
H2 H 0.7310 -0.0658 0.3689 0.022 Uiso 1 1 calc R
C8 C 0.5404(2) -0.01853(16) 0.39501(5) 0.0194(4) Uani 1 1 d .
H3 H 0.4907 -0.0956 0.3893 0.023 Uiso 1 1 calc R
C9 C 0.47112(19) 0.07532(17) 0.41588(5) 0.0193(4) Uani 1 1 d .
H4 H 0.3746 0.0620 0.4249 0.023 Uiso 1 1 calc R
C10 C 0.54267(19) 0.18871(16) 0.42361(5) 0.0170(4) Uani 1 1 d .
H5 H 0.4949 0.2524 0.4381 0.020 Uiso 1 1 calc R
C11 C 0.68967(17) 0.38401(16) 0.48225(4) 0.0127(3) Uani 1 1 d .
C12 C 0.73705(19) 0.27189(17) 0.49955(5) 0.0164(4) Uani 1 1 d .
H6 H 0.8049 0.2185 0.4868 0.020 Uiso 1 1 calc R
C13 C 0.68592(19) 0.23770(17) 0.53513(5) 0.0177(4) Uani 1 1 d .
H7 H 0.7183 0.1608 0.5465 0.021 Uiso 1 1 calc R
C14 C 0.58769(18) 0.31535(17) 0.55420(5) 0.0179(4) Uani 1 1 d .
H8 H 0.5539 0.2926 0.5787 0.022 Uiso 1 1 calc R
C15 C 0.53932(18) 0.42666(17) 0.53705(5) 0.0174(4) Uani 1 1 d .
H9 H 0.4713 0.4797 0.5498 0.021 Uiso 1 1 calc R
C16 C 0.58920(18) 0.46102(16) 0.50155(5) 0.0154(4) Uani 1 1 d .
H10 H 0.5551 0.5374 0.4902 0.019 Uiso 1 1 calc R
C17 C 0.80342(17) 0.65210(16) 0.46458(5) 0.0137(3) Uani 1 1 d .
C18 C 0.86255(18) 0.63348(17) 0.50067(5) 0.0167(4) Uani 1 1 d .
H11 H 0.9075 0.5547 0.5069 0.020 Uiso 1 1 calc R
C19 C 0.8556(2) 0.72967(18) 0.52739(5) 0.0203(4) Uani 1 1 d .
H12 H 0.8958 0.7164 0.5519 0.024 Uiso 1 1 calc R
C20 C 0.79031(19) 0.84527(18) 0.51873(5) 0.0216(4) Uani 1 1 d .
H13 H 0.7847 0.9105 0.5373 0.026 Uiso 1 1 calc R
C21 C 0.73323(19) 0.86511(17) 0.48275(5) 0.0204(4) Uani 1 1 d .
H14 H 0.6898 0.9445 0.4765 0.024 Uiso 1 1 calc R
C22 C 0.73982(19) 0.76850(16) 0.45598(5) 0.0175(4) Uani 1 1 d .
H15 H 0.7003 0.7823 0.4315 0.021 Uiso 1 1 calc R
C23 C 0.93394(18) 0.67459(15) 0.38309(5) 0.0150(4) Uani 1 1 d .
C24 C 1.03436(19) 0.74465(17) 0.40431(5) 0.0185(4) Uani 1 1 d .
H16 H 1.0525 0.7219 0.4299 0.022 Uiso 1 1 calc R
C25 C 1.10784(19) 0.84697(17) 0.38847(5) 0.0225(4) Uani 1 1 d .
H17 H 1.1761 0.8935 0.4033 0.027 Uiso 1 1 calc R
C26 C 1.0826(2) 0.88199(17) 0.35120(5) 0.0237(4) Uani 1 1 d .
H18 H 1.1316 0.9533 0.3406 0.028 Uiso 1 1 calc R
C27 C 0.9850(2) 0.81186(18) 0.32954(5) 0.0222(4) Uani 1 1 d .
H19 H 0.9679 0.8349 0.3039 0.027 Uiso 1 1 calc R
C28 C 0.91233(19) 0.70848(17) 0.34503(5) 0.0179(4) Uani 1 1 d .
H20 H 0.8473 0.6601 0.3298 0.021 Uiso 1 1 calc R
C29 C 0.75386(18) 0.40442(16) 0.33193(4) 0.0139(3) Uani 1 1 d .
C30 C 0.61576(18) 0.46380(16) 0.32858(5) 0.0146(4) Uani 1 1 d .
C31 C 0.55249(19) 0.47726(16) 0.29292(5) 0.0165(4) Uani 1 1 d .
H21 H 0.4605 0.5186 0.2909 0.020 Uiso 1 1 calc R
C32 C 0.61944(18) 0.43223(16) 0.26024(4) 0.0163(4) Uani 1 1 d .
C33 C 0.74954(19) 0.36696(17) 0.26429(5) 0.0169(4) Uani 1 1 d .
H22 H 0.7941 0.3325 0.2423 0.020 Uiso 1 1 calc R
C34 C 0.81887(18) 0.34905(16) 0.29913(5) 0.0154(4) Uani 1 1 d .
C35 C 0.52701(19) 0.50955(17) 0.36253(5) 0.0171(4) Uani 1 1 d .
H23 H 0.5855 0.4921 0.3859 0.021 Uiso 1 1 calc R
C36 C 0.4958(2) 0.65267(18) 0.36121(5) 0.0247(4) Uani 1 1 d .
H24 H 0.5883 0.6996 0.3607 0.037 Uiso 1 1 calc R
H25 H 0.4398 0.6774 0.3837 0.037 Uiso 1 1 calc R
H26 H 0.4394 0.6726 0.3384 0.037 Uiso 1 1 calc R
C37 C 0.38320(19) 0.43535(18) 0.36573(5) 0.0234(4) Uani 1 1 d .
H27 H 0.3214 0.4543 0.3438 0.035 Uiso 1 1 calc R
H28 H 0.3323 0.4604 0.3890 0.035 Uiso 1 1 calc R
H29 H 0.4040 0.3439 0.3665 0.035 Uiso 1 1 calc R
C38 C 0.5507(2) 0.45010(18) 0.22132(5) 0.0200(4) Uani 1 1 d .
H30 H 0.6152 0.4070 0.2024 0.024 Uiso 1 1 calc R
C39 C 0.40055(19) 0.3874(2) 0.21916(5) 0.0248(4) Uani 1 1 d .
H31 H 0.4094 0.2969 0.2255 0.037 Uiso 1 1 calc R
H32 H 0.3616 0.3961 0.1935 0.037 Uiso 1 1 calc R
H33 H 0.3343 0.4288 0.2371 0.037 Uiso 1 1 calc R
C40 C 0.5413(2) 0.5905(2) 0.21049(5) 0.0322(5) Uani 1 1 d .
H34 H 0.5024 0.5982 0.1847 0.048 Uiso 1 1 calc R
H35 H 0.6389 0.6286 0.2116 0.048 Uiso 1 1 calc R
H36 H 0.4764 0.6348 0.2282 0.048 Uiso 1 1 calc R
C41 C 0.96015(19) 0.27121(17) 0.29898(5) 0.0178(4) Uani 1 1 d .
H37 H 0.9798 0.2440 0.3256 0.021 Uiso 1 1 calc R
C42 C 0.9486(2) 0.15080(18) 0.27484(5) 0.0255(4) Uani 1 1 d .
H38 H 0.9371 0.1745 0.2482 0.038 Uiso 1 1 calc R
H39 H 0.8638 0.1009 0.2830 0.038 Uiso 1 1 calc R
H40 H 1.0375 0.0998 0.2779 0.038 Uiso 1 1 calc R
C43 C 1.08766(19) 0.35492(18) 0.28640(5) 0.0222(4) Uani 1 1 d .
H41 H 1.0716 0.3831 0.2603 0.033 Uiso 1 1 calc R
H42 H 1.1787 0.3060 0.2878 0.033 Uiso 1 1 calc R
H43 H 1.0945 0.4293 0.3030 0.033 Uiso 1 1 calc R

loop_
_atom_site_aniso_label
_atom_site_aniso_U_11
_atom_site_aniso_U_22
_atom_site_aniso_U_33
_atom_site_aniso_U_23
_atom_site_aniso_U_13
_atom_site_aniso_U_12
P1 0.0135(2) 0.0139(2) 0.0111(2) 0.00041(17) -0.00008(17) -0.00063(18)
C1 0.0119(8) 0.0160(9) 0.0143(8) 0.0029(7) 0.0003(7) 0.0029(7)
C2 0.0115(7) 0.0140(8) 0.0148(8) 0.0010(7) -0.0013(7) 0.0017(7)
C3 0.0111(8) 0.0151(9) 0.0142(8) 0.0028(7) -0.0015(7) 0.0014(7)
C4 0.0131(8) 0.0155(8) 0.0136(8) 0.0003(7) -0.0038(7) 0.0006(7)
O1 0.0151(6) 0.0220(6) 0.0158(6) 0.0014(5) -0.0002(5) 0.0023(5)
C5 0.0178(8) 0.0147(9) 0.0095(8) 0.0036(7) -0.0012(7) 0.0004(7)
C6 0.0162(8) 0.0193(9) 0.0128(8) 0.0004(7) -0.0003(7) 0.0007(7)
C7 0.0262(9) 0.0155(9) 0.0128(9) -0.0021(7) -0.0021(7) 0.0029(7)
C8 0.0251(9) 0.0142(9) 0.0189(9) 0.0009(7) -0.0049(8) -0.0040(8)
C9 0.0170(9) 0.0201(9) 0.0209(9) 0.0042(8) 0.0014(7) -0.0020(8)
C10 0.0195(9) 0.0155(9) 0.0160(9) 0.0000(7) 0.0015(7) 0.0016(8)
C11 0.0125(8) 0.0147(9) 0.0109(8) -0.0012(7) -0.0016(6) -0.0034(7)
C12 0.0158(8) 0.0174(9) 0.0160(8) -0.0013(7) -0.0001(7) 0.0003(7)
C13 0.0201(9) 0.0161(9) 0.0170(9) 0.0035(7) -0.0026(7) -0.0020(7)
C14 0.0178(9) 0.0238(10) 0.0122(8) 0.0011(7) 0.0002(7) -0.0067(8)
C15 0.0150(8) 0.0200(9) 0.0171(8) -0.0045(8) 0.0031(7) -0.0033(8)
C16 0.0135(8) 0.0140(9) 0.0188(9) 0.0009(7) -0.0018(7) -0.0023(7)
C17 0.0121(8) 0.0155(9) 0.0135(8) 0.0007(7) 0.0019(7) -0.0036(7)
C18 0.0135(8) 0.0192(9) 0.0175(8) 0.0009(7) 0.0014(7) -0.0022(7)
C19 0.0193(9) 0.0283(10) 0.0134(8) -0.0030(7) 0.0002(7) -0.0059(8)
C20 0.0216(9) 0.0209(10) 0.0222(10) -0.0103(8) 0.0068(7) -0.0081(8)
C21 0.0187(9) 0.0151(9) 0.0273(10) -0.0011(8) 0.0047(8) -0.0013(7)
C22 0.0154(8) 0.0189(9) 0.0181(9) 0.0030(7) -0.0004(7) -0.0039(8)
C23 0.0149(8) 0.0144(8) 0.0156(9) 0.0005(7) 0.0027(7) 0.0017(7)
C24 0.0181(9) 0.0217(10) 0.0156(9) 0.0019(7) 0.0001(7) -0.0011(8)
C25 0.0202(9) 0.0213(10) 0.0262(10) -0.0046(8) 0.0036(7) -0.0079(8)
C26 0.0269(10) 0.0189(10) 0.0253(10) 0.0028(8) 0.0098(8) -0.0027(8)
C27 0.0264(10) 0.0236(10) 0.0167(9) 0.0051(8) 0.0045(8) 0.0004(8)
C28 0.0210(9) 0.0192(9) 0.0135(8) -0.0009(7) 0.0005(7) -0.0002(7)
C29 0.0175(8) 0.0132(8) 0.0112(8) -0.0009(7) -0.0012(6) -0.0018(7)
C30 0.0161(9) 0.0134(8) 0.0143(8) -0.0015(7) 0.0003(7) -0.0021(7)
C31 0.0132(8) 0.0170(9) 0.0193(9) -0.0010(7) -0.0007(7) 0.0015(7)
C32 0.0167(9) 0.0178(9) 0.0144(8) 0.0003(7) -0.0007(7) -0.0039(7)
C33 0.0186(9) 0.0189(9) 0.0131(8) -0.0022(7) 0.0019(7) -0.0032(8)
C34 0.0155(8) 0.0154(9) 0.0152(8) -0.0002(7) 0.0016(7) -0.0030(7)
C35 0.0153(8) 0.0212(9) 0.0149(8) -0.0017(7) -0.0016(7) 0.0019(7)
C36 0.0260(10) 0.0232(10) 0.0248(10) -0.0050(8) 0.0048(8) 0.0027(8)
C37 0.0199(9) 0.0294(11) 0.0208(9) -0.0028(8) 0.0035(7) -0.0028(8)
C38 0.0195(9) 0.0266(10) 0.0140(9) -0.0020(7) -0.0001(7) -0.0009(8)
C39 0.0240(10) 0.0329(11) 0.0176(9) 0.0017(8) -0.0064(7) -0.0053(9)
C40 0.0460(12) 0.0289(11) 0.0216(10) 0.0055(9) -0.0130(9) -0.0104(10)
C41 0.0187(9) 0.0202(9) 0.0144(8) -0.0002(7) 0.0007(7) 0.0026(8)
C42 0.0302(10) 0.0200(10) 0.0262(10) -0.0036(8) 0.0021(8) 0.0044(9)
C43 0.0190(9) 0.0268(10) 0.0208(9) 0.0014(8) 0.0010(7) 0.0024(8)

loop_
_atom_type_symbol
_atom_type_description
_atom_type_scat_dispersion_real
_atom_type_scat_dispersion_imag
_atom_type_scat_source
C C 0.0033 0.0016 'International Tables Vol C Tables 4.2.6.8 and 6.1.1.4'
H H 0.0000 0.0000 'International Tables Vol C Tables 4.2.6.8 and 6.1.1.4'
O O 0.0106 0.0060 'International Tables Vol C Tables 4.2.6.8 and 6.1.1.4'
P P 0.1023 0.0942 'International Tables Vol C Tables 4.2.6.8 and 6.1.1.4'

loop_
_geom_angle_atom_site_label_1
_geom_angle_atom_site_label_2
_geom_angle_atom_site_label_3
_geom_angle
O1 P1 C1 113.85(7)
O1 P1 C4 109.19(7)
C1 P1 C4 92.81(8)
O1 P1 C29 113.92(7)
C1 P1 C29 111.23(8)
C4 P1 C29 114.09(8)
C2 C1 C5 129.18(15)
C2 C1 P1 108.78(13)
C5 C1 P1 121.90(12)
C1 C2 C11 123.88(15)
C1 C2 C3 114.19(14)
C11 C2 C3 121.93(14)
C4 C3 C17 124.07(15)
C4 C3 C2 114.69(14)
C17 C3 C2 121.22(14)
C3 C4 C23 128.70(15)
C3 C4 P1 108.08(12)
C23 C4 P1 121.15(12)
C6 C5 C10 118.38(16)
C6 C5 C1 120.64(15)
C10 C5 C1 120.68(15)
C7 C6 C5 120.73(16)
C7 C6 H1 119.6
C5 C6 H1 119.6
C8 C7 C6 120.01(16)
C8 C7 H2 120.0
C6 C7 H2 120.0
C9 C8 C7 120.06(17)
C9 C8 H3 120.0
C7 C8 H3 120.0
C8 C9 C10 120.01(16)
C8 C9 H4 120.0
C10 C9 H4 120.0
C9 C10 C5 120.76(16)
C9 C10 H5 119.6
C5 C10 H5 119.6
C12 C11 C16 118.54(15)
C12 C11 C2 119.34(15)
C16 C11 C2 122.12(15)
C13 C12 C11 120.65(16)
C13 C12 H6 119.7
C11 C12 H6 119.7
C14 C13 C12 120.37(16)
C14 C13 H7 119.8
C12 C13 H7 119.8
C13 C14 C15 119.28(16)
C13 C14 H8 120.4
C15 C14 H8 120.4
C16 C15 C14 120.67(16)
C16 C15 H9 119.7
C14 C15 H9 119.7
C15 C16 C11 120.48(16)
C15 C16 H10 119.8
C11 C16 H10 119.8
C22 C17 C18 119.01(16)
C22 C17 C3 119.48(15)
C18 C17 C3 121.50(15)
C19 C18 C17 120.10(17)
C19 C18 H11 119.9
C17 C18 H11 119.9
C18 C19 C20 120.55(16)
C18 C19 H12 119.7
C20 C19 H12 119.7
C19 C20 C21 119.65(16)
C19 C20 H13 120.2
C21 C20 H13 120.2
C22 C21 C20 119.80(17)
C22 C21 H14 120.1
C20 C21 H14 120.1
C17 C22 C21 120.87(16)
C17 C22 H15 119.6
C21 C22 H15 119.6
C24 C23 C28 118.24(15)
C24 C23 C4 121.48(15)
C28 C23 C4 120.26(15)
C25 C24 C23 120.77(16)
C25 C24 H16 119.6
C23 C24 H16 119.6
C24 C25 C26 120.56(17)
C24 C25 H17 119.7
C26 C25 H17 119.7
C25 C26 C27 119.35(17)
C25 C26 H18 120.3
C27 C26 H18 120.3
C28 C27 C26 120.46(17)
C28 C27 H19 119.8
C26 C27 H19 119.8
C27 C28 C23 120.58(16)
C27 C28 H20 119.7
C23 C28 H20 119.7
C30 C29 C34 118.96(14)
C30 C29 P1 120.91(12)
C34 C29 P1 119.92(13)
C31 C30 C29 119.46(15)
C31 C30 C35 117.22(15)
C29 C30 C35 123.26(14)
C32 C31 C30 122.22(16)
C32 C31 H21 118.9
C30 C31 H21 118.9
C33 C32 C31 117.56(15)
C33 C32 C38 120.70(15)
C31 C32 C38 121.72(16)
C32 C33 C34 123.34(15)
C32 C33 H22 118.3
C34 C33 H22 118.3
C33 C34 C29 118.12(16)
C33 C34 C41 116.92(14)
C29 C34 C41 124.97(15)
C30 C35 C36 112.61(15)
C30 C35 C37 110.77(14)
C36 C35 C37 109.96(15)
C30 C35 H23 107.8
C36 C35 H23 107.8
C37 C35 H23 107.8
C35 C36 H24 109.5
C35 C36 H25 109.5
H24 C36 H25 109.5
C35 C36 H26 109.5
H24 C36 H26 109.5
H25 C36 H26 109.5
C35 C37 H27 109.5
C35 C37 H28 109.5
H27 C37 H28 109.5
C35 C37 H29 109.5
H27 C37 H29 109.5
H28 C37 H29 109.5
C32 C38 C39 111.32(14)
C32 C38 C40 111.63(14)
C39 C38 C40 110.72(16)
C32 C38 H30 107.7
C39 C38 H30 107.7
C40 C38 H30 107.7
C38 C39 H31 109.5
C38 C39 H32 109.5
H31 C39 H32 109.5
C38 C39 H33 109.5
H31 C39 H33 109.5
H32 C39 H33 109.5
C38 C40 H34 109.5
C38 C40 H35 109.5
H34 C40 H35 109.5
C38 C40 H36 109.5
H34 C40 H36 109.5
H35 C40 H36 109.5
C43 C41 C42 111.52(15)
C43 C41 C34 109.82(14)
C42 C41 C34 112.68(15)
C43 C41 H37 107.5
C42 C41 H37 107.5
C34 C41 H37 107.5
C41 C42 H38 109.5
C41 C42 H39 109.5
H38 C42 H39 109.5
C41 C42 H40 109.5
H38 C42 H40 109.5
H39 C42 H40 109.5
C41 C43 H41 109.5
C41 C43 H42 109.5
H41 C43 H42 109.5
C41 C43 H43 109.5
H41 C43 H43 109.5
H42 C43 H43 109.5

loop_
_geom_bond_atom_site_label_1
_geom_bond_atom_site_label_2
_geom_bond_distance
P1 O1 1.4843(12)
P1 C1 1.8134(17)
P1 C4 1.8229(17)
P1 C29 1.8327(17)
C1 C2 1.358(2)
C1 C5 1.472(2)
C2 C11 1.488(2)
C2 C3 1.509(2)
C3 C4 1.361(2)
C3 C17 1.488(2)
C4 C23 1.478(2)
C5 C6 1.398(2)
C5 C10 1.400(2)
C6 C7 1.388(2)
C6 H1 0.9500
C7 C8 1.386(3)
C7 H2 0.9500
C8 C9 1.385(3)
C8 H3 0.9500
C9 C10 1.387(2)
C9 H4 0.9500
C10 H5 0.9500
C11 C12 1.396(2)
C11 C16 1.402(2)
C12 C13 1.389(2)
C12 H6 0.9500
C13 C14 1.389(3)
C13 H7 0.9500
C14 C15 1.390(3)
C14 H8 0.9500
C15 C16 1.383(2)
C15 H9 0.9500
C16 H10 0.9500
C17 C22 1.388(2)
C17 C18 1.399(2)
C18 C19 1.384(2)
C18 H11 0.9500
C19 C20 1.388(3)
C19 H12 0.9500
C20 C21 1.390(3)
C20 H13 0.9500
C21 C22 1.389(2)
C21 H14 0.9500
C22 H15 0.9500
C23 C24 1.396(2)
C23 C28 1.405(2)
C24 C25 1.386(2)
C24 H16 0.9500
C25 C26 1.387(3)
C25 H17 0.9500
C26 C27 1.388(3)
C26 H18 0.9500
C27 C28 1.386(2)
C27 H19 0.9500
C28 H20 0.9500
C29 C30 1.415(2)
C29 C34 1.427(2)
C30 C31 1.394(2)
C30 C35 1.526(2)
C31 C32 1.390(2)
C31 H21 0.9500
C32 C33 1.382(2)
C32 C38 1.524(2)
C33 C34 1.398(2)
C33 H22 0.9500
C34 C41 1.530(2)
C35 C36 1.531(3)
C35 C37 1.534(2)
C35 H23 1.0000
C36 H24 0.9800
C36 H25 0.9800
C36 H26 0.9800
C37 H27 0.9800
C37 H28 0.9800
C37 H29 0.9800
C38 C39 1.526(3)
C38 C40 1.527(3)
C38 H30 1.0000
C39 H31 0.9800
C39 H32 0.9800
C39 H33 0.9800
C40 H34 0.9800
C40 H35 0.9800
C40 H36 0.9800
C41 C43 1.528(3)
C41 C42 1.529(2)
C41 H37 1.0000
C42 H38 0.9800
C42 H39 0.9800
C42 H40 0.9800
C43 H41 0.9800
C43 H42 0.9800
C43 H43 0.9800

loop_
_geom_torsion_atom_site_label_1
_geom_torsion_atom_site_label_2
_geom_torsion_atom_site_label_3
_geom_torsion_atom_site_label_4
_geom_torsion
O1 P1 C1 C2 101.74(12)
C4 P1 C1 C2 -10.69(13)
C29 P1 C1 C2 -127.91(12)
O1 P1 C1 C5 -82.29(15)
C4 P1 C1 C5 165.28(14)
C29 P1 C1 C5 48.06(15)
C5 C1 C2 C11 13.1(3)
P1 C1 C2 C11 -171.33(13)
C5 C1 C2 C3 -167.65(16)
P1 C1 C2 C3 7.93(17)
C1 C2 C3 C4 0.3(2)
C11 C2 C3 C4 179.58(15)
C1 C2 C3 C17 178.82(15)
C11 C2 C3 C17 -1.9(2)
C17 C3 C4 C23 9.7(3)
C2 C3 C4 C23 -171.80(16)
C17 C3 C4 P1 173.24(13)
C2 C3 C4 P1 -8.28(17)
O1 P1 C4 C3 -105.70(12)
C1 P1 C4 C3 10.77(13)
C29 P1 C4 C3 125.55(12)
O1 P1 C4 C23 59.30(15)
C1 P1 C4 C23 175.77(14)
C29 P1 C4 C23 -69.45(15)
C2 C1 C5 C6 -147.54(18)
P1 C1 C5 C6 37.4(2)
C2 C1 C5 C10 38.8(3)
P1 C1 C5 C10 -136.31(14)
C10 C5 C6 C7 -0.2(2)
C1 C5 C6 C7 -173.99(15)
C5 C6 C7 C8 1.8(2)
C6 C7 C8 C9 -2.3(3)
C7 C8 C9 C10 1.1(3)
C8 C9 C10 C5 0.6(3)
C6 C5 C10 C9 -1.0(2)
C1 C5 C10 C9 172.79(15)
C1 C2 C11 C12 47.7(2)
C3 C2 C11 C12 -131.56(17)
C1 C2 C11 C16 -132.52(18)
C3 C2 C11 C16 48.3(2)
C16 C11 C12 C13 -0.1(2)
C2 C11 C12 C13 179.68(15)
C11 C12 C13 C14 -0.6(3)
C12 C13 C14 C15 1.0(3)
C13 C14 C15 C16 -0.7(3)
C14 C15 C16 C11 0.0(3)
C12 C11 C16 C15 0.5(2)
C2 C11 C16 C15 -179.37(15)
C4 C3 C17 C22 51.6(2)
C2 C3 C17 C22 -126.82(17)
C4 C3 C17 C18 -129.42(18)
C2 C3 C17 C18 52.2(2)
C22 C17 C18 C19 0.8(2)
C3 C17 C18 C19 -178.22(15)
C17 C18 C19 C20 -0.1(3)
C18 C19 C20 C21 -0.9(3)
C19 C20 C21 C22 1.0(3)
C18 C17 C22 C21 -0.6(2)
C3 C17 C22 C21 178.42(15)
C20 C21 C22 C17 -0.3(3)
C3 C4 C23 C24 34.9(3)
P1 C4 C23 C24 -126.77(15)
C3 C4 C23 C28 -146.83(18)
P1 C4 C23 C28 51.5(2)
C28 C23 C24 C25 1.7(3)
C4 C23 C24 C25 180.00(16)
C23 C24 C25 C26 0.2(3)
C24 C25 C26 C27 -1.3(3)
C25 C26 C27 C28 0.6(3)
C26 C27 C28 C23 1.3(3)
C24 C23 C28 C27 -2.4(3)
C4 C23 C28 C27 179.22(16)
O1 P1 C29 C30 -169.32(12)
C1 P1 C29 C30 60.37(16)
C4 P1 C29 C30 -43.00(16)
O1 P1 C29 C34 5.37(16)
C1 P1 C29 C34 -124.94(13)
C4 P1 C29 C34 131.69(13)
C34 C29 C30 C31 -5.8(2)
P1 C29 C30 C31 168.93(13)
C34 C29 C30 C35 171.27(16)
P1 C29 C30 C35 -14.0(2)
C29 C30 C31 C32 1.1(3)
C35 C30 C31 C32 -176.16(16)
C30 C31 C32 C33 3.2(3)
C30 C31 C32 C38 -178.64(16)
C31 C32 C33 C34 -2.7(3)
C38 C32 C33 C34 179.07(16)
C32 C33 C34 C29 -1.9(3)
C32 C33 C34 C41 178.27(16)
C30 C29 C34 C33 6.2(2)
P1 C29 C34 C33 -168.61(13)
C30 C29 C34 C41 -174.05(15)
P1 C29 C34 C41 11.2(2)
C31 C30 C35 C36 -62.4(2)
C29 C30 C35 C36 120.46(18)
C31 C30 C35 C37 61.2(2)
C29 C30 C35 C37 -115.94(18)
C33 C32 C38 C39 118.43(19)
C31 C32 C38 C39 -59.7(2)
C33 C32 C38 C40 -117.27(19)
C31 C32 C38 C40 64.6(2)
C33 C34 C41 C43 80.37(19)
C29 C34 C41 C43 -99.40(19)
C33 C34 C41 C42 -44.6(2)
C29 C34 C41 C42 135.62(17)
